data_7719169
loop_
_publ_author_name
'Clark, Colin B.'
'Burnett, Nora L.'
'Ruhren, Alexander N.'
'Talbott, Eric D.'
'Eyubova, Erda'
'Besson, Claire'
'Panetier, Julien A.'
'Swierk, John R.'

_publ_section_title
;
 Analyzing the photophysics and photochemistry of
 [UO<sub>2</sub>(acetylacetonate)<sub>2</sub>(L)] complexes.
;
_journal_issue 33
_journal_name_full 'Dalton transactions (Cambridge, England : 2003)'
_journal_page_first 12667
_journal_page_last 12677
_journal_paper_doi 10.1039/d5dt00668f
_journal_volume 54
_journal_year 2025
_chemical_formula_moiety 'C16 H18 N2 O6 U'
_chemical_formula_sum 'C16 H18 N2 O6 U'
_chemical_formula_weight 572.35
_chemical_name_systematic di(acetylacetonato)(3-cyanopyridine)dioxidouranium(VI)
_space_group_crystal_system monoclinic
_space_group_IT_number 14
_space_group_name_Hall '-P 2yn'
_space_group_name_H-M_alt 'P 1 21/n 1'
_atom_sites_solution_hydrogens geom
_atom_sites_solution_primary dual
_audit_creation_date 2025-06-18
_audit_creation_method
;
Olex2 1.5
(compiled 2025.05.31 svn.r86d253d1 for OlexSys, GUI svn.r7254)
;
_audit_update_record
;
2025-06-19 deposited with the CCDC.	2025-07-25 downloaded from the CCDC.
;
_cell_angle_alpha 90
_cell_angle_beta 99.982(4)
_cell_angle_gamma 90
_cell_formula_units_Z 4
_cell_length_a 7.9462(3)
_cell_length_b 13.5087(5)
_cell_length_c 17.6229(6)
_cell_measurement_reflns_used 7495
_cell_measurement_temperature 294.6(3)
_cell_measurement_theta_max 30.1350
_cell_measurement_theta_min 2.3560
_cell_volume 1863.06(12)
_computing_cell_refinement 'CrysAlisPro 1.171.43.120a (Rigaku OD, 2024)'
_computing_data_collection 'CrysAlisPro system (CCD 43.137a 64-bit (release 10-09-2024))'
_computing_data_reduction 'CrysAlisPro 1.171.43.120a (Rigaku OD, 2024)'
_computing_molecular_graphics 'Olex2 1.5 (Dolomanov et al., 2009)'
_computing_publication_material 'Olex2 1.5 (Dolomanov et al., 2009)'
_computing_structure_refinement 'SHELXL 2019/3 (Sheldrick, 2015)'
_computing_structure_solution 'SHELXT 2018/2 (Sheldrick, 2018)'
_diffrn_ambient_environment air
_diffrn_ambient_temperature 294.6(3)
_diffrn_detector 'Hybrid Pixel Array Detector'
_diffrn_detector_area_resol_mean 10.0000
_diffrn_measured_fraction_theta_full 0.999
_diffrn_measured_fraction_theta_max 0.959
_diffrn_measurement_details
;
List of Runs (angles in degrees, time in seconds):

  # Type    Start    End  Width  t~exp~   \w     \q     \k     \f   Frames
#--------------------------------------------------------------------------
  1  \w    -74.00 110.00   0.50    2.08    --   20.00  54.00  60.00  368
  2  \w    -71.00 -43.00   0.50    2.08    --   20.00  54.00-150.00   56
  3  \w    -35.00  20.00   0.50    2.08    --   20.00  54.00-150.00  110
  4  \w     25.00 110.00   0.50    2.08    --   20.00  54.00-150.00  170
  5  \w    -74.00  73.00   0.50    2.08    --   20.00  54.00 -30.00  294
  6  \w     58.00  84.00   0.50    2.08    --   20.00  54.00-120.00   52
  7  \w    -48.00 -22.00   0.50    2.08    --   20.00  54.00 -90.00   52
  8  \w     44.00  74.00   0.50    2.08    --   20.00  54.00 -90.00   60
  9  \w     76.00 101.00   0.50    2.08    --   20.00  54.00 -90.00   50
 10  \w     -7.00  88.00   0.50    2.08    --   20.00  54.00-180.00  190
;
_diffrn_measurement_device 'two-circle diffractometer'
_diffrn_measurement_device_type 'XtaLAB Mini II'
_diffrn_measurement_method '\w scans'
_diffrn_orient_matrix_type 'CrysAlisPro convention (1999,Acta A55,543-557)'
_diffrn_orient_matrix_UB_11 -0.0505791000
_diffrn_orient_matrix_UB_12 -0.0271827000
_diffrn_orient_matrix_UB_13 0.0221373000
_diffrn_orient_matrix_UB_21 0.0734106000
_diffrn_orient_matrix_UB_22 -0.0267046000
_diffrn_orient_matrix_UB_23 0.0174695000
_diffrn_orient_matrix_UB_31 0.0162405000
_diffrn_orient_matrix_UB_32 0.0361217000
_diffrn_orient_matrix_UB_33 0.0295956000
_diffrn_radiation_monochromator graphite
_diffrn_radiation_probe x-ray
_diffrn_radiation_type 'Mo K\a'
_diffrn_radiation_wavelength 0.71073
_diffrn_reflns_av_R_equivalents 0.0445
_diffrn_reflns_av_unetI/netI 0.0586
_diffrn_reflns_Laue_measured_fraction_full 0.999
_diffrn_reflns_Laue_measured_fraction_max 0.959
_diffrn_reflns_limit_h_max 11
_diffrn_reflns_limit_h_min -10
_diffrn_reflns_limit_k_max 18
_diffrn_reflns_limit_k_min -19
_diffrn_reflns_limit_l_max 25
_diffrn_reflns_limit_l_min -24
_diffrn_reflns_number 22832
_diffrn_reflns_point_group_measured_fraction_full 0.999
_diffrn_reflns_point_group_measured_fraction_max 0.959
_diffrn_reflns_theta_full 25.242
_diffrn_reflns_theta_max 30.753
_diffrn_reflns_theta_min 2.347
_diffrn_source 'fine-focus sealed X-ray tube'
_diffrn_source_type 'Rigaku (Mo) X-ray Source'
_exptl_absorpt_coefficient_mu 8.745
_exptl_absorpt_correction_T_max 0.685
_exptl_absorpt_correction_T_min 0.629
_exptl_absorpt_correction_type analytical
_exptl_absorpt_process_details
;
CrysAlisPro 1.171.43.120a (Rigaku Oxford Diffraction, 2024)
Analytical numeric absorption correction using a multifaceted crystal
model based on expressions derived by R.C. Clark & J.S. Reid.
(Clark, R. C. & Reid, J. S. (1995). Acta Cryst. A51, 887-897)
Empirical absorption correction using spherical harmonics,
implemented in SCALE3 ABSPACK scaling algorithm.
;
_exptl_crystal_colour 'clear yellowish orange'
_exptl_crystal_colour_lustre clear
_exptl_crystal_colour_modifier yellowish
_exptl_crystal_colour_primary orange
_exptl_crystal_density_diffrn 2.041
_exptl_crystal_description block
_exptl_crystal_F_000 1072
_exptl_crystal_preparation '1 mmol UNH in 10 mL CH3CN, added solution of 2 mmol Hacac and 1 mmol 3pycn dropwise'
_exptl_crystal_recrystallization_method 'solvent diffusion between chloroform and hexane'
_exptl_crystal_size_max 0.29
_exptl_crystal_size_mid 0.24
_exptl_crystal_size_min 0.2
_refine_diff_density_max 0.673
_refine_diff_density_min -0.917
_refine_diff_density_rms 0.153
_refine_ls_extinction_method none
_refine_ls_goodness_of_fit_ref 0.993
_refine_ls_hydrogen_treatment constr
_refine_ls_matrix_type full
_refine_ls_number_parameters 230
_refine_ls_number_reflns 5582
_refine_ls_number_restraints 0
_refine_ls_restrained_S_all 0.993
_refine_ls_R_factor_all 0.0713
_refine_ls_R_factor_gt 0.0354
_refine_ls_shift/su_max 0.003
_refine_ls_shift/su_mean 0.000
_refine_ls_structure_factor_coef Fsqd
_refine_ls_weighting_details 'w=1/[\s^2^(Fo^2^)+(0.0262P)^2^] where P=(Fo^2^+2Fc^2^)/3'
_refine_ls_weighting_scheme calc
_refine_ls_wR_factor_gt 0.0607
_refine_ls_wR_factor_ref 0.0685
_reflns_Friedel_coverage 0.000
_reflns_number_gt 3767
_reflns_number_total 5582
_reflns_threshold_expression 'I > 2\s(I)'
_cod_data_source_file d5dt00668f2.cif
_cod_data_source_block cbc_002
_cod_depositor_comments 'Adding full bibliography for 7719169.cif.'
_cod_database_code 7719169
_shelx_shelxl_version_number 2019/3
_chemical_oxdiff_formula UO6C16H18N2
_shelx_space_group_comment
;
The symmetry employed for this shelxl refinement is uniquely defined
by the following loop, which should always be used as a source of
symmetry information in preference to the above space-group names.
They are only intended as comments.
;
_cell_oxdiff_angle_alpha 90.019(2)
_cell_oxdiff_angle_beta 100.002(2)
_cell_oxdiff_angle_gamma 90.010(2)
_cell_oxdiff_length_a 7.9484(2)
_cell_oxdiff_length_b 13.5091(4)
_cell_oxdiff_length_c 17.6188(5)
_cell_oxdiff_measurement_reflns_used 7495
_cell_oxdiff_volume 1863.08(9)
_shelx_estimated_absorpt_t_max 0.274
_shelx_estimated_absorpt_t_min 0.186
_olex2_refinement_description
;
1. Fixed Uiso
 At 1.2 times of:
  All C(H) groups
 At 1.5 times of:
  All C(H,H,H) groups
2.a Aromatic/amide H refined with riding coordinates:
 C14(H14), C21(H21), C17(H17), C18(H18), C9(H9), C19(H19)
2.b Idealised Me refined as rotating group:
 C16(H16A,H16B,H16C), C12(H12A,H12B,H12C), C11(H11A,H11B,H11C), C7(H7A,H7B,H7C)
;
_olex2_date_sample_data_collection 2025-04-10
_olex2_exptl_crystal_mounting_method '200 um Mitigen Mount in emersion oil'
_olex2_submission_original_sample_id CBC_002
_olex2_submission_special_instructions 'No special instructions were received'
_oxdiff_exptl_absorpt_empirical_details
;
Empirical correction (ABSPACK) includes:
- Absorption correction using spherical harmonics
- Frame scaling
;
_oxdiff_exptl_absorpt_empirical_full_max 1.400
_oxdiff_exptl_absorpt_empirical_full_min 0.810

loop_
_space_group_symop_operation_xyz
'x, y, z'
'-x+1/2, y+1/2, -z+1/2'
'-x, -y, -z'
'x-1/2, -y-1/2, z-1/2'

loop_
_atom_site_label
_atom_site_type_symbol
_atom_site_fract_x
_atom_site_fract_y
_atom_site_fract_z
_atom_site_U_iso_or_equiv
_atom_site_adp_type
_atom_site_occupancy
_atom_site_site_symmetry_order
_atom_site_calc_flag
_atom_site_refinement_flags_posn
_atom_site_refinement_flags_adp
_atom_site_refinement_flags_occupancy
_atom_site_disorder_assembly
_atom_site_disorder_group
U1 U 0.49992(2) 0.87074(2) 0.65192(2) 0.03211(6) Uani 1 1 d . . . . .
O3 O 0.2588(4) 0.7708(2) 0.65696(18) 0.0476(9) Uani 1 1 d . . . . .
O2 O 0.3735(4) 0.9726(2) 0.61524(18) 0.0471(8) Uani 1 1 d . . . . .
O4 O 0.4207(4) 0.8907(2) 0.77134(18) 0.0525(9) Uani 1 1 d . . . . .
O5 O 0.7199(4) 0.9734(2) 0.71222(17) 0.0437(8) Uani 1 1 d . . . . .
O1 O 0.6259(4) 0.7685(2) 0.68641(17) 0.0452(8) Uani 1 1 d . . . . .
N1 N 0.3951(5) 0.7851(3) 0.5188(2) 0.0376(9) Uani 1 1 d . . . . .
O6 O 0.6846(4) 0.9015(3) 0.56637(18) 0.0494(9) Uani 1 1 d . . . . .
C13 C 0.8740(6) 0.9824(3) 0.7049(3) 0.0392(11) Uani 1 1 d . . . . .
C14 C 0.9409(6) 0.9479(4) 0.6419(3) 0.0440(12) Uani 1 1 d . . . . .
H14 H 1.058550 0.952161 0.644440 0.053 Uiso 1 1 calc R U . . .
C21 C 0.3682(6) 0.6883(4) 0.5141(3) 0.0422(12) Uani 1 1 d . . . . .
H21 H 0.380701 0.651480 0.559316 0.051 Uiso 1 1 calc R U . . .
C17 C 0.3747(6) 0.8371(4) 0.4528(3) 0.0426(12) Uani 1 1 d . . . . .
H17 H 0.391888 0.905255 0.455045 0.051 Uiso 1 1 calc R U . . .
C20 C 0.3222(6) 0.6399(4) 0.4445(3) 0.0430(12) Uani 1 1 d . . . . .
C15 C 0.8469(6) 0.9082(4) 0.5765(3) 0.0444(12) Uani 1 1 d . . . . .
C10 C 0.3287(6) 0.8432(4) 0.8116(3) 0.0448(13) Uani 1 1 d . . . . .
C8 C 0.1852(6) 0.7379(4) 0.7088(3) 0.0456(12) Uani 1 1 d . . . . .
N24 N 0.2836(7) 0.4519(4) 0.4448(3) 0.0797(16) Uani 1 1 d . . . . .
C18 C 0.3296(6) 0.7930(4) 0.3827(3) 0.0515(14) Uani 1 1 d . . . . .
H18 H 0.316885 0.831133 0.338096 0.062 Uiso 1 1 calc R U . . .
C9 C 0.2195(7) 0.7683(4) 0.7842(3) 0.0537(14) Uani 1 1 d . . . . .
H9 H 0.164242 0.735494 0.819276 0.064 Uiso 1 1 calc R U . . .
C19 C 0.3031(6) 0.6940(4) 0.3776(3) 0.0484(13) Uani 1 1 d . . . . .
H19 H 0.272823 0.663327 0.329877 0.058 Uiso 1 1 calc R U . . .
C16 C 0.9285(7) 0.8743(4) 0.5118(3) 0.0649(16) Uani 1 1 d . . . . .
H16A H 0.954463 0.805069 0.517715 0.097 Uiso 1 1 calc R U . . .
H16B H 1.032077 0.910894 0.511740 0.097 Uiso 1 1 calc R U . . .
H16C H 0.852011 0.885084 0.464084 0.097 Uiso 1 1 calc R U . . .
C22 C 0.3006(7) 0.5358(5) 0.4444(3) 0.0578(15) Uani 1 1 d . . . . .
C12 C 0.9891(6) 1.0356(4) 0.7680(3) 0.0610(15) Uani 1 1 d . . . . .
H12A H 0.961471 1.104802 0.765943 0.091 Uiso 1 1 calc R U . . .
H12B H 1.105750 1.026901 0.761653 0.091 Uiso 1 1 calc R U . . .
H12C H 0.973920 1.009096 0.816922 0.091 Uiso 1 1 calc R U . . .
C11 C 0.3446(8) 0.8779(4) 0.8934(3) 0.0736(19) Uani 1 1 d . . . . .
H11A H 0.448944 0.853160 0.923010 0.110 Uiso 1 1 calc R U . . .
H11B H 0.249357 0.853871 0.914985 0.110 Uiso 1 1 calc R U . . .
H11C H 0.345539 0.948981 0.894687 0.110 Uiso 1 1 calc R U . . .
C7 C 0.0470(7) 0.6626(4) 0.6839(4) 0.0665(17) Uani 1 1 d . . . . .
H7A H -0.060723 0.695747 0.669772 0.100 Uiso 1 1 calc R U . . .
H7B H 0.041130 0.617761 0.725627 0.100 Uiso 1 1 calc R U . . .
H7C H 0.072552 0.626310 0.640472 0.100 Uiso 1 1 calc R U . . .

loop_
_atom_site_aniso_label
_atom_site_aniso_U_11
_atom_site_aniso_U_22
_atom_site_aniso_U_33
_atom_site_aniso_U_23
_atom_site_aniso_U_13
_atom_site_aniso_U_12
U1 0.03013(9) 0.03476(10) 0.03220(9) 0.00041(8) 0.00752(6) -0.00270(9)
O3 0.045(2) 0.055(2) 0.047(2) -0.0073(17) 0.0222(16) -0.0145(17)
O2 0.0369(19) 0.045(2) 0.059(2) 0.0079(17) 0.0072(16) 0.0058(16)
O4 0.060(2) 0.057(2) 0.046(2) -0.0072(17) 0.0239(18) -0.0172(18)
O5 0.0359(19) 0.049(2) 0.048(2) -0.0118(16) 0.0109(15) -0.0118(16)
O1 0.047(2) 0.038(2) 0.050(2) 0.0037(16) 0.0058(16) 0.0088(16)
N1 0.039(2) 0.041(2) 0.031(2) -0.0010(18) 0.0007(17) -0.0025(18)
O6 0.038(2) 0.070(2) 0.0407(19) 0.0001(17) 0.0101(15) -0.0135(18)
C13 0.040(3) 0.028(3) 0.047(3) 0.005(2) 0.001(2) -0.003(2)
C14 0.027(2) 0.051(3) 0.053(3) -0.002(3) 0.007(2) 0.000(2)
C21 0.045(3) 0.047(3) 0.036(3) 0.005(2) 0.011(2) 0.000(2)
C17 0.041(3) 0.044(3) 0.043(3) 0.005(2) 0.006(2) 0.005(2)
C20 0.051(3) 0.042(3) 0.034(2) -0.008(2) 0.002(2) -0.003(2)
C15 0.041(3) 0.045(3) 0.051(3) 0.010(2) 0.019(2) 0.006(2)
C10 0.043(3) 0.053(3) 0.041(3) 0.002(2) 0.018(2) 0.007(2)
C8 0.038(3) 0.037(3) 0.065(4) 0.005(3) 0.015(3) -0.003(2)
N24 0.113(5) 0.067(4) 0.057(3) -0.014(3) 0.010(3) -0.019(4)
C18 0.058(4) 0.063(4) 0.033(3) 0.013(3) 0.007(2) 0.013(3)
C9 0.061(4) 0.051(4) 0.056(3) 0.013(3) 0.030(3) -0.004(3)
C19 0.047(3) 0.062(4) 0.034(3) -0.007(3) 0.000(2) 0.004(3)
C16 0.057(4) 0.082(5) 0.061(3) -0.010(3) 0.023(3) 0.006(3)
C22 0.073(4) 0.058(4) 0.042(3) -0.012(3) 0.008(3) -0.015(3)
C12 0.049(3) 0.059(4) 0.071(4) -0.012(3) 0.000(3) -0.010(3)
C11 0.087(5) 0.094(5) 0.047(3) 0.005(3) 0.031(3) -0.004(4)
C7 0.054(4) 0.058(4) 0.091(4) -0.006(3) 0.023(3) -0.023(3)

loop_
_atom_type_symbol
_atom_type_description
_atom_type_scat_dispersion_real
_atom_type_scat_dispersion_imag
_atom_type_scat_source
C C 0.0033 0.0016 'International Tables Vol C Tables 4.2.6.8 and 6.1.1.4'
H H 0.0000 0.0000 'International Tables Vol C Tables 4.2.6.8 and 6.1.1.4'
N N 0.0061 0.0033 'International Tables Vol C Tables 4.2.6.8 and 6.1.1.4'
O O 0.0106 0.0060 'International Tables Vol C Tables 4.2.6.8 and 6.1.1.4'
U U -9.6767 9.6646 'International Tables Vol C Tables 4.2.6.8 and 6.1.1.4'

loop_
_exptl_crystal_face_index_h
_exptl_crystal_face_index_k
_exptl_crystal_face_index_l
_exptl_crystal_face_perp_dist
0 -1 -2 0.1438
1 -1 -2 0.1397
-1 1 2 0.1353
1 -3 -2 0.1315
3 -2 -1 0.1280
2 -2 1 0.1351
0 0 -1 0.1546
0 -2 1 0.1336
-1 3 -2 0.1241
2 -1 -2 0.1265
1 2 2 0.1596
1 -3 -3 0.1284
1 2 -3 0.1348
0 1 1 0.1366
1 -3 2 0.1193
0 2 3 0.1352
2 0 -1 0.1240
-1 -2 -2 0.1082
0 -1 2 0.1199
0 1 -1 0.1106
-2 0 1 0.0791

loop_
_geom_angle_atom_site_label_1
_geom_angle_atom_site_label_2
_geom_angle_atom_site_label_3
_geom_angle
_geom_angle_site_symmetry_1
_geom_angle_site_symmetry_3
_geom_angle_publ_flag
O3 U1 N1 69.29(11) . . ?
O2 U1 O3 92.64(13) . . ?
O2 U1 O4 90.85(13) . . ?
O2 U1 O5 92.14(13) . . ?
O2 U1 N1 86.78(13) . . ?
O2 U1 O6 90.37(13) . . ?
O4 U1 O3 71.44(11) . . ?
O4 U1 O5 79.48(11) . . ?
O4 U1 N1 140.48(12) . . ?
O4 U1 O6 150.90(12) . . ?
O5 U1 O3 150.58(11) . . ?
O5 U1 N1 140.00(11) . . ?
O1 U1 O3 87.39(14) . . ?
O1 U1 O2 178.78(14) . . ?
O1 U1 O4 90.32(13) . . ?
O1 U1 O5 88.43(13) . . ?
O1 U1 N1 92.08(13) . . ?
O1 U1 O6 88.79(13) . . ?
O6 U1 O3 137.53(11) . . ?
O6 U1 O5 71.42(11) . . ?
O6 U1 N1 68.61(11) . . ?
C8 O3 U1 135.8(3) . . ?
C10 O4 U1 136.0(3) . . ?
C13 O5 U1 132.5(3) . . ?
C21 N1 U1 121.0(3) . . ?
C21 N1 C17 117.8(4) . . ?
C17 N1 U1 121.1(3) . . ?
C15 O6 U1 131.4(3) . . ?
O5 C13 C14 124.2(4) . . ?
O5 C13 C12 116.8(4) . . ?
C14 C13 C12 119.0(4) . . ?
C13 C14 H14 117.5 . . ?
C15 C14 C13 125.1(4) . . ?
C15 C14 H14 117.5 . . ?
N1 C21 H21 118.7 . . ?
N1 C21 C20 122.5(4) . . ?
C20 C21 H21 118.7 . . ?
N1 C17 H17 119.0 . . ?
N1 C17 C18 122.0(5) . . ?
C18 C17 H17 119.0 . . ?
C21 C20 C22 118.9(5) . . ?
C19 C20 C21 119.0(5) . . ?
C19 C20 C22 122.1(4) . . ?
O6 C15 C14 122.5(4) . . ?
O6 C15 C16 116.0(5) . . ?
C14 C15 C16 121.5(5) . . ?
O4 C10 C9 124.5(5) . . ?
O4 C10 C11 114.6(5) . . ?
C9 C10 C11 120.9(5) . . ?
O3 C8 C9 124.3(5) . . ?
O3 C8 C7 115.9(5) . . ?
C9 C8 C7 119.8(5) . . ?
C17 C18 H18 119.8 . . ?
C19 C18 C17 120.4(5) . . ?
C19 C18 H18 119.8 . . ?
C10 C9 C8 124.8(5) . . ?
C10 C9 H9 117.6 . . ?
C8 C9 H9 117.6 . . ?
C20 C19 H19 120.8 . . ?
C18 C19 C20 118.3(5) . . ?
C18 C19 H19 120.8 . . ?
C15 C16 H16A 109.5 . . ?
C15 C16 H16B 109.5 . . ?
C15 C16 H16C 109.5 . . ?
H16A C16 H16B 109.5 . . ?
H16A C16 H16C 109.5 . . ?
H16B C16 H16C 109.5 . . ?
N24 C22 C20 179.6(7) . . ?
C13 C12 H12A 109.5 . . ?
C13 C12 H12B 109.5 . . ?
C13 C12 H12C 109.5 . . ?
H12A C12 H12B 109.5 . . ?
H12A C12 H12C 109.5 . . ?
H12B C12 H12C 109.5 . . ?
C10 C11 H11A 109.5 . . ?
C10 C11 H11B 109.5 . . ?
C10 C11 H11C 109.5 . . ?
H11A C11 H11B 109.5 . . ?
H11A C11 H11C 109.5 . . ?
H11B C11 H11C 109.5 . . ?
C8 C7 H7A 109.5 . . ?
C8 C7 H7B 109.5 . . ?
C8 C7 H7C 109.5 . . ?
H7A C7 H7B 109.5 . . ?
H7A C7 H7C 109.5 . . ?
H7B C7 H7C 109.5 . . ?

loop_
_geom_bond_atom_site_label_1
_geom_bond_atom_site_label_2
_geom_bond_distance
_geom_bond_site_symmetry_2
_geom_bond_publ_flag
U1 O3 2.358(3) . ?
U1 O2 1.760(3) . ?
U1 O4 2.315(3) . ?
U1 O5 2.337(3) . ?
U1 O1 1.751(3) . ?
U1 N1 2.618(3) . ?
U1 O6 2.317(3) . ?
O3 C8 1.248(5) . ?
O4 C10 1.276(5) . ?
O5 C13 1.260(5) . ?
N1 C21 1.326(5) . ?
N1 C17 1.345(5) . ?
O6 C15 1.274(5) . ?
C13 C14 1.392(6) . ?
C13 C12 1.495(6) . ?
C14 H14 0.9300 . ?
C14 C15 1.370(6) . ?
C21 H21 0.9300 . ?
C21 C20 1.381(6) . ?
C17 H17 0.9300 . ?
C17 C18 1.362(6) . ?
C20 C19 1.373(6) . ?
C20 C22 1.417(7) . ?
C15 C16 1.478(6) . ?
C10 C9 1.365(7) . ?
C10 C11 1.501(6) . ?
C8 C9 1.373(6) . ?
C8 C7 1.506(6) . ?
N24 C22 1.141(7) . ?
C18 H18 0.9300 . ?
C18 C19 1.356(7) . ?
C9 H9 0.9300 . ?
C19 H19 0.9300 . ?
C16 H16A 0.9600 . ?
C16 H16B 0.9600 . ?
C16 H16C 0.9600 . ?
C12 H12A 0.9600 . ?
C12 H12B 0.9600 . ?
C12 H12C 0.9600 . ?
C11 H11A 0.9600 . ?
C11 H11B 0.9600 . ?
C11 H11C 0.9600 . ?
C7 H7A 0.9600 . ?
C7 H7B 0.9600 . ?
C7 H7C 0.9600 . ?

loop_
_geom_torsion_atom_site_label_1
_geom_torsion_atom_site_label_2
_geom_torsion_atom_site_label_3
_geom_torsion_atom_site_label_4
_geom_torsion
_geom_torsion_site_symmetry_1
_geom_torsion_site_symmetry_2
_geom_torsion_site_symmetry_3
_geom_torsion_site_symmetry_4
_geom_torsion_publ_flag
U1 O3 C8 C9 11.0(8) . . . . ?
U1 O3 C8 C7 -171.0(3) . . . . ?
U1 O4 C10 C9 -12.9(8) . . . . ?
U1 O4 C10 C11 168.9(3) . . . . ?
U1 O5 C13 C14 17.7(7) . . . . ?
U1 O5 C13 C12 -163.5(3) . . . . ?
U1 N1 C21 C20 -176.3(3) . . . . ?
U1 N1 C17 C18 176.2(4) . . . . ?
U1 O6 C15 C14 -35.0(7) . . . . ?
U1 O6 C15 C16 147.5(4) . . . . ?
O3 C8 C9 C10 5.1(9) . . . . ?
O4 C10 C9 C8 -4.4(9) . . . . ?
O5 C13 C14 C15 6.5(8) . . . . ?
N1 C21 C20 C19 -0.2(7) . . . . ?
N1 C21 C20 C22 178.2(5) . . . . ?
N1 C17 C18 C19 0.2(8) . . . . ?
C13 C14 C15 O6 1.9(8) . . . . ?
C13 C14 C15 C16 179.3(5) . . . . ?
C21 N1 C17 C18 -0.7(7) . . . . ?
C21 C20 C19 C18 -0.3(8) . . . . ?
C17 N1 C21 C20 0.6(7) . . . . ?
C17 C18 C19 C20 0.3(8) . . . . ?
C22 C20 C19 C18 -178.6(5) . . . . ?
C12 C13 C14 C15 -172.3(5) . . . . ?
C11 C10 C9 C8 173.8(5) . . . . ?
C7 C8 C9 C10 -172.8(5) . . . . ?

loop_
_exptl_oxdiff_crystal_face_indexfrac_h
_exptl_oxdiff_crystal_face_indexfrac_k
_exptl_oxdiff_crystal_face_indexfrac_l
_exptl_oxdiff_crystal_face_x
_exptl_oxdiff_crystal_face_y
_exptl_oxdiff_crystal_face_z
-0.0036 -1.0028 -1.9986 -0.0168 -0.0084 -0.0954
0.9976 -1.0024 -2.0051 -0.0676 0.0650 -0.0793
-0.9976 1.0024 2.0051 0.0676 -0.0650 0.0793
0.9970 -3.0055 -2.0050 -0.0131 0.1184 -0.1517
3.0015 -2.0025 -1.0186 -0.1199 0.2560 -0.0537
2.0036 -2.0016 0.9865 -0.0251 0.2178 -0.0106
-0.0017 -0.0007 -0.9993 -0.0220 -0.0176 -0.0296
0.0011 -2.0024 0.9994 0.0765 0.0710 -0.0427
-1.0038 3.0029 -1.9924 -0.0750 -0.1887 0.0332
1.9989 -1.0020 -2.0115 -0.1184 0.1384 -0.0633
1.0052 2.0048 1.9921 -0.0612 0.0551 0.1477
0.9954 -3.0062 -3.0043 -0.0351 0.1009 -0.1813
0.9968 2.0015 -3.0046 -0.1713 -0.0328 -0.0004
0.0020 1.0022 0.9993 -0.0052 -0.0092 0.0658
1.0038 -3.0029 1.9924 0.0750 0.1887 -0.0332
0.0056 2.0050 2.9979 0.0116 -0.0008 0.1612
2.0008 0.0002 -1.0122 -0.1236 0.1292 0.0025
-1.0052 -2.0048 -1.9921 0.0612 -0.0551 -0.1477
0.0031 -1.0002 1.9987 0.0713 0.0619 0.0231
-0.0014 1.0009 -0.9994 -0.0493 -0.0443 0.0066
-2.0008 -0.0002 1.0122 0.1236 -0.1292 -0.0025
